data_7063390
loop_
_publ_author_name
'Petrov, Pavel A.'
'Filippova, Elizaveta A.'
'Sukhikh, Taisiya S.'
'Sheven, Dmitriy G.'
'Novikov, Alexander S.'

_publ_section_title
;
 Adducts of a sterically hindered tellurium(iv) catecholate with diimines
;
_journal_issue 35
_journal_name_full 'New Journal of Chemistry'
_journal_page_first 15483
_journal_page_last 15492
_journal_paper_doi 10.1039/D4NJ02469A
_journal_volume 48
_journal_year 2024
_chemical_formula_moiety 'C80 H96 N4 O10 Te2, 0.5(C H2 Cl2)'
_chemical_formula_sum 'C80.5 H97 Cl N4 O10 Te2'
_chemical_formula_weight 1571.27
_space_group_crystal_system monoclinic
_space_group_IT_number 14
_space_group_name_Hall '-P 2ybc'
_space_group_name_H-M_alt 'P 1 21/c 1'
_atom_sites_solution_hydrogens geom
_atom_sites_solution_primary dual
_atom_sites_solution_secondary difmap
_audit_creation_method SHELXL-2018/3
_audit_update_record
;
2024-07-25 deposited with the CCDC.	2024-07-30 downloaded from the CCDC.
;
_cell_angle_alpha 90
_cell_angle_beta 106.9460(10)
_cell_angle_gamma 90
_cell_formula_units_Z 2
_cell_length_a 11.6110(3)
_cell_length_b 18.3720(7)
_cell_length_c 18.9824(8)
_cell_measurement_reflns_used 6005
_cell_measurement_temperature 150(2)
_cell_measurement_theta_max 26.33
_cell_measurement_theta_min 2.45
_cell_volume 3873.5(2)
_computing_cell_refinement 'SAINT (Bruker-AXS, 2016)'
_computing_data_collection 'APEX3 (Bruker-AXS, 2016)'
_computing_data_reduction 'SAINT (Bruker-AXS, 2016)'
_computing_molecular_graphics 'ShelXle (H\"ubschle, 2011)'
_computing_publication_material 'CIFTAB (Sheldrick, 2015)'
_computing_structure_refinement 'SHELXL-2018 (Sheldrick, 2015)'
_computing_structure_solution 'SHELXT-2014/5 (Sheldrick, 2015)'
_diffrn_ambient_temperature 150(2)
_diffrn_detector PIXEL
_diffrn_detector_area_resol_mean 7.41
_diffrn_detector_type 'Bruker PHOTON III area detector'
_diffrn_measured_fraction_theta_full 0.997
_diffrn_measured_fraction_theta_max 0.995
_diffrn_measurement_device 'three-circle diffractometer'
_diffrn_measurement_device_type 'Bruker D8 Venture diffractometer'
_diffrn_measurement_method '\w and \f scans'
_diffrn_radiation_monochromator 'Incoatec HELIOS multilayer mirrors'
_diffrn_radiation_type MoK\a
_diffrn_radiation_wavelength 0.71073
_diffrn_reflns_av_R_equivalents 0.0478
_diffrn_reflns_av_unetI/netI 0.0597
_diffrn_reflns_Laue_measured_fraction_full 0.997
_diffrn_reflns_Laue_measured_fraction_max 0.995
_diffrn_reflns_limit_h_max 14
_diffrn_reflns_limit_h_min -14
_diffrn_reflns_limit_k_max 21
_diffrn_reflns_limit_k_min -22
_diffrn_reflns_limit_l_max 23
_diffrn_reflns_limit_l_min -16
_diffrn_reflns_number 22103
_diffrn_reflns_point_group_measured_fraction_full 0.997
_diffrn_reflns_point_group_measured_fraction_max 0.995
_diffrn_reflns_theta_full 25.242
_diffrn_reflns_theta_max 26.380
_diffrn_reflns_theta_min 2.156
_diffrn_source 'Incoatec IuS3.0 microfocus X-ray tube'
_diffrn_source_current 1.4
_diffrn_source_power 0.07
_diffrn_source_voltage 50.0
_exptl_absorpt_coefficient_mu 0.846
_exptl_absorpt_correction_T_max 0.7454
_exptl_absorpt_correction_T_min 0.6744
_exptl_absorpt_correction_type multi-scan
_exptl_absorpt_process_details
;
 SADABS 2016/2: Krause, L., Herbst-Irmer, R., Sheldrick G.M. & Stalke D.,
 J. Appl. Cryst. 48 (2015) 3-10
;
_exptl_crystal_colour yellow
_exptl_crystal_density_diffrn 1.347
_exptl_crystal_description block
_exptl_crystal_F_000 1618
_exptl_crystal_size_max 0.180
_exptl_crystal_size_mid 0.100
_exptl_crystal_size_min 0.090
_refine_diff_density_max 0.425
_refine_diff_density_min -0.489
_refine_diff_density_rms 0.079
_refine_ls_extinction_method none
_refine_ls_goodness_of_fit_ref 1.025
_refine_ls_hydrogen_treatment constr
_refine_ls_matrix_type full
_refine_ls_number_parameters 445
_refine_ls_number_reflns 7878
_refine_ls_number_restraints 0
_refine_ls_restrained_S_all 1.025
_refine_ls_R_factor_all 0.0564
_refine_ls_R_factor_gt 0.0356
_refine_ls_shift/su_max 0.001
_refine_ls_shift/su_mean 0.000
_refine_ls_structure_factor_coef Fsqd
_refine_ls_weighting_details 'w=1/[\s^2^(Fo^2^)+(0.0311P)^2^] where P=(Fo^2^+2Fc^2^)/3'
_refine_ls_weighting_scheme calc
_refine_ls_wR_factor_gt 0.0707
_refine_ls_wR_factor_ref 0.0766
_reflns_Friedel_coverage 0.000
_reflns_number_gt 5978
_reflns_number_total 7878
_reflns_threshold_expression 'I > 2\s(I)'
_cod_data_source_file d4nj02469a3.cif
_cod_data_source_block 4_sq
_cod_depositor_comments 'Adding full bibliography for 7063385--7063390.cif.'
_cod_original_formula_sum 'C80.50 H97 Cl N4 O10 Te2'
_cod_database_code 7063390
_shelx_shelxl_version_number 2018/3
_shelx_space_group_comment
;
The symmetry employed for this shelxl refinement is uniquely defined
by the following loop, which should always be used as a source of
symmetry information in preference to the above space-group names.
They are only intended as comments.
;
_shelx_estimated_absorpt_t_max 0.928
_shelx_estimated_absorpt_t_min 0.863
_olex2_refinement_description
;
1.a Ternary CH refined with riding coordinates:
 C39(H39), C40(H40)
1.b Aromatic/amide H refined with riding coordinates:
 C4(H4), C5(H5), C18(H18), C19(H19), C29(H29), C30(H30), C31(H31), C36(H36),
 C37(H37), C38(H38)
1.c Idealised Me refined as rotating group:
 C8(H8A,H8B,H8C), C9(H9A,H9B,H9C), C10(H10A,H10B,H10C), C12(H12A,H12B,H12C),
 C13(H13A,H13B,H13C), C14(H14A,H14B,H14C), C22(H22A,H22B,H22C), C23(H23A,H23B,
 H23C), C24(H24A,H24B,H24C), C26(H26A,H26B,H26C), C27(H27A,H27B,H27C), C28(H28A,
 H28B,H28C)
;

loop_
_space_group_symop_operation_xyz
'x, y, z'
'-x, y+1/2, -z+1/2'
'-x, -y, -z'
'x, -y-1/2, z-1/2'

loop_
_atom_site_label
_atom_site_type_symbol
_atom_site_fract_x
_atom_site_fract_y
_atom_site_fract_z
_atom_site_U_iso_or_equiv
_atom_site_adp_type
_atom_site_occupancy
_atom_site_site_symmetry_order
_atom_site_calc_flag
_atom_site_refinement_flags_posn
_atom_site_refinement_flags_adp
_atom_site_refinement_flags_occupancy
_atom_site_disorder_assembly
_atom_site_disorder_group
Te1 Te 0.48809(2) 0.43615(2) 0.42413(2) 0.02019(6) Uani 1 1 d . . . . .
O1 O 0.57785(15) 0.43030(11) 0.35253(10) 0.0246(4) Uani 1 1 d . . . . .
O2 O 0.60818(15) 0.35706(10) 0.47261(10) 0.0228(4) Uani 1 1 d . . . . .
O3 O 0.38375(15) 0.35008(10) 0.39803(10) 0.0251(5) Uani 1 1 d . . . . .
O4 O 0.35777(16) 0.47541(11) 0.33634(11) 0.0263(5) Uani 1 1 d . . . . .
O5 O 0.89729(17) 0.65017(13) 0.38514(12) 0.0374(6) Uani 1 1 d . . . . .
N1 N 0.5457(2) 0.59002(14) 0.40442(14) 0.0297(6) Uani 1 1 d . . . . .
N2 N 0.7161(2) 0.51105(13) 0.50200(14) 0.0280(6) Uani 1 1 d . . . . .
C1 C 0.6684(2) 0.37849(16) 0.36720(15) 0.0213(6) Uani 1 1 d . . . . .
C2 C 0.6795(2) 0.33677(16) 0.43027(15) 0.0211(6) Uani 1 1 d . . . . .
C3 C 0.7596(2) 0.27762(16) 0.44753(16) 0.0236(7) Uani 1 1 d . . . . .
C4 C 0.8282(2) 0.26696(17) 0.39903(16) 0.0280(7) Uani 1 1 d . . . . .
H4 H 0.882634 0.227111 0.407685 0.034 Uiso 1 1 calc R U . . .
C5 C 0.8210(2) 0.31148(16) 0.33877(16) 0.0272(7) Uani 1 1 d . . . . .
H5 H 0.872118 0.301916 0.308837 0.033 Uiso 1 1 calc R U . . .
C6 C 0.7406(2) 0.37002(16) 0.32091(15) 0.0221(6) Uani 1 1 d . . . . .
C7 C 0.7294(3) 0.42066(17) 0.25508(16) 0.0287(7) Uani 1 1 d . . . . .
C8 C 0.6078(3) 0.4070(2) 0.19670(17) 0.0412(9) Uani 1 1 d . . . . .
H8A H 0.604975 0.356828 0.178807 0.062 Uiso 1 1 calc R U . . .
H8B H 0.598836 0.440764 0.155459 0.062 Uiso 1 1 calc R U . . .
H8C H 0.542185 0.414806 0.218691 0.062 Uiso 1 1 calc R U . . .
C9 C 0.7365(3) 0.50108(16) 0.27895(18) 0.0340(8) Uani 1 1 d . . . . .
H9A H 0.667178 0.512930 0.296363 0.051 Uiso 1 1 calc R U . . .
H9B H 0.735937 0.532222 0.236925 0.051 Uiso 1 1 calc R U . . .
H9C H 0.811028 0.509261 0.318747 0.051 Uiso 1 1 calc R U . . .
C10 C 0.8319(3) 0.4080(2) 0.22045(19) 0.0417(9) Uani 1 1 d . . . . .
H10A H 0.909336 0.417513 0.257207 0.063 Uiso 1 1 calc R U . . .
H10B H 0.822078 0.441007 0.178533 0.063 Uiso 1 1 calc R U . . .
H10C H 0.829576 0.357519 0.203516 0.063 Uiso 1 1 calc R U . . .
C11 C 0.7676(2) 0.22865(16) 0.51399(16) 0.0275(7) Uani 1 1 d . . . . .
C12 C 0.8607(3) 0.16797(18) 0.52084(18) 0.0378(8) Uani 1 1 d . . . . .
H12A H 0.861266 0.136662 0.562735 0.057 Uiso 1 1 calc R U . . .
H12B H 0.940673 0.189510 0.528596 0.057 Uiso 1 1 calc R U . . .
H12C H 0.839806 0.138929 0.475573 0.057 Uiso 1 1 calc R U . . .
C13 C 0.6441(3) 0.19252(18) 0.50473(18) 0.0387(8) Uani 1 1 d . . . . .
H13A H 0.622223 0.163008 0.459773 0.058 Uiso 1 1 calc R U . . .
H13B H 0.582994 0.230268 0.501184 0.058 Uiso 1 1 calc R U . . .
H13C H 0.648542 0.161355 0.547338 0.058 Uiso 1 1 calc R U . . .
C14 C 0.8037(3) 0.27291(17) 0.58572(16) 0.0317(7) Uani 1 1 d . . . . .
H14A H 0.741071 0.308950 0.584860 0.048 Uiso 1 1 calc R U . . .
H14B H 0.880124 0.297885 0.590333 0.048 Uiso 1 1 calc R U . . .
H14C H 0.812946 0.240147 0.627750 0.048 Uiso 1 1 calc R U . . .
C15 C 0.2912(2) 0.35593(17) 0.33290(16) 0.0246(7) Uani 1 1 d . . . . .
C16 C 0.2810(2) 0.42306(17) 0.29879(16) 0.0269(7) Uani 1 1 d . . . . .
C17 C 0.1948(2) 0.43487(19) 0.22960(16) 0.0318(7) Uani 1 1 d . . . . .
C18 C 0.1224(3) 0.3754(2) 0.20185(18) 0.0384(9) Uani 1 1 d . . . . .
H18 H 0.062987 0.380337 0.155593 0.046 Uiso 1 1 calc R U . . .
C19 C 0.1320(3) 0.30931(19) 0.23773(18) 0.0363(8) Uani 1 1 d . . . . .
H19 H 0.078510 0.271205 0.215401 0.044 Uiso 1 1 calc R U . . .
C20 C 0.2164(2) 0.29632(17) 0.30488(16) 0.0285(7) Uani 1 1 d . . . . .
C21 C 0.1826(3) 0.5092(2) 0.19143(18) 0.0437(9) Uani 1 1 d . . . . .
C22 C 0.0850(3) 0.5066(3) 0.1155(2) 0.0673(13) Uani 1 1 d . . . . .
H22A H 0.008054 0.491257 0.122237 0.101 Uiso 1 1 calc R U . . .
H22B H 0.109294 0.471953 0.083282 0.101 Uiso 1 1 calc R U . . .
H22C H 0.075950 0.555132 0.093020 0.101 Uiso 1 1 calc R U . . .
C23 C 0.1455(3) 0.5660(2) 0.2386(2) 0.0493(10) Uani 1 1 d . . . . .
H23A H 0.062949 0.556387 0.239475 0.074 Uiso 1 1 calc R U . . .
H23B H 0.149726 0.614450 0.217911 0.074 Uiso 1 1 calc R U . . .
H23C H 0.200032 0.563833 0.288857 0.074 Uiso 1 1 calc R U . . .
C24 C 0.3027(3) 0.5302(2) 0.1768(2) 0.0565(11) Uani 1 1 d . . . . .
H24A H 0.295249 0.578742 0.154575 0.085 Uiso 1 1 calc R U . . .
H24B H 0.321265 0.494708 0.143060 0.085 Uiso 1 1 calc R U . . .
H24C H 0.367473 0.530300 0.223339 0.085 Uiso 1 1 calc R U . . .
C25 C 0.2292(3) 0.22340(18) 0.34483(18) 0.0332(8) Uani 1 1 d . . . . .
C26 C 0.1297(3) 0.16976(19) 0.3064(2) 0.0467(9) Uani 1 1 d . . . . .
H26A H 0.050995 0.190738 0.303898 0.070 Uiso 1 1 calc R U . . .
H26B H 0.140484 0.124134 0.334359 0.070 Uiso 1 1 calc R U . . .
H26C H 0.133984 0.160068 0.256496 0.070 Uiso 1 1 calc R U . . .
C27 C 0.3509(3) 0.18887(18) 0.34682(19) 0.0409(9) Uani 1 1 d . . . . .
H27A H 0.351940 0.177890 0.296500 0.061 Uiso 1 1 calc R U . . .
H27B H 0.362060 0.143811 0.375664 0.061 Uiso 1 1 calc R U . . .
H27C H 0.416058 0.222922 0.369580 0.061 Uiso 1 1 calc R U . . .
C28 C 0.2210(3) 0.2339(2) 0.42358(19) 0.0498(10) Uani 1 1 d . . . . .
H28A H 0.289944 0.262656 0.452118 0.075 Uiso 1 1 calc R U . . .
H28B H 0.221774 0.186255 0.446949 0.075 Uiso 1 1 calc R U . . .
H28C H 0.146173 0.259435 0.421882 0.075 Uiso 1 1 calc R U . . .
C29 C 0.4607(3) 0.63073(18) 0.35835(18) 0.0366(8) Uani 1 1 d . . . . .
H29 H 0.379746 0.614138 0.346129 0.044 Uiso 1 1 calc R U . . .
C30 C 0.4830(3) 0.69484(18) 0.32771(19) 0.0400(8) Uani 1 1 d . . . . .
H30 H 0.419261 0.721874 0.295657 0.048 Uiso 1 1 calc R U . . .
C31 C 0.6003(3) 0.71911(18) 0.34455(18) 0.0382(8) Uani 1 1 d . . . . .
H31 H 0.618507 0.763677 0.324741 0.046 Uiso 1 1 calc R U . . .
C32 C 0.6914(3) 0.67781(17) 0.39068(17) 0.0299(7) Uani 1 1 d . . . . .
C33 C 0.6602(2) 0.61343(16) 0.42037(16) 0.0248(7) Uani 1 1 d . . . . .
C34 C 0.7526(2) 0.57078(16) 0.47441(16) 0.0247(7) Uani 1 1 d . . . . .
C35 C 0.8722(2) 0.59553(17) 0.49822(16) 0.0262(7) Uani 1 1 d . . . . .
C36 C 0.9527(3) 0.55797(18) 0.55529(17) 0.0329(8) Uani 1 1 d . . . . .
H36 H 1.033339 0.574506 0.574595 0.039 Uiso 1 1 calc R U . . .
C37 C 0.9146(3) 0.49679(18) 0.58347(17) 0.0323(7) Uani 1 1 d . . . . .
H37 H 0.968389 0.470025 0.622119 0.039 Uiso 1 1 calc R U . . .
C38 C 0.7964(2) 0.47499(17) 0.55440(17) 0.0307(7) Uani 1 1 d . . . . .
H38 H 0.771251 0.431711 0.573002 0.037 Uiso 1 1 calc R U . . .
C39 C 0.9108(3) 0.65856(18) 0.46303(17) 0.0338(8) Uani 1 1 d . . . . .
H39 H 0.982996 0.685962 0.492868 0.041 Uiso 1 1 calc R U . . .
C40 C 0.8189(3) 0.70014(18) 0.40813(17) 0.0353(8) Uani 1 1 d . . . . .
H40 H 0.834867 0.753237 0.404087 0.042 Uiso 1 1 calc R U . . .

loop_
_atom_site_aniso_label
_atom_site_aniso_U_11
_atom_site_aniso_U_22
_atom_site_aniso_U_33
_atom_site_aniso_U_23
_atom_site_aniso_U_13
_atom_site_aniso_U_12
Te1 0.01674(9) 0.02005(11) 0.02400(11) -0.00020(9) 0.00627(7) -0.00060(8)
O1 0.0235(10) 0.0255(12) 0.0268(11) 0.0034(9) 0.0106(8) 0.0055(9)
O2 0.0213(9) 0.0233(11) 0.0239(11) 0.0028(9) 0.0066(8) 0.0027(8)
O3 0.0231(10) 0.0232(12) 0.0259(11) -0.0014(9) 0.0026(8) -0.0037(8)
O4 0.0192(9) 0.0256(12) 0.0310(12) 0.0016(9) 0.0023(8) 0.0000(9)
O5 0.0361(12) 0.0462(15) 0.0366(13) 0.0005(11) 0.0211(10) -0.0036(11)
N1 0.0241(13) 0.0267(15) 0.0397(16) 0.0015(12) 0.0114(11) 0.0019(11)
N2 0.0226(12) 0.0258(15) 0.0374(16) 0.0003(12) 0.0117(11) -0.0012(11)
C1 0.0181(13) 0.0208(16) 0.0238(16) -0.0003(13) 0.0045(11) 0.0005(12)
C2 0.0157(13) 0.0233(16) 0.0244(16) -0.0016(13) 0.0061(11) 0.0001(12)
C3 0.0228(14) 0.0182(16) 0.0270(16) -0.0018(13) 0.0028(12) -0.0006(12)
C4 0.0258(15) 0.0237(18) 0.0337(18) -0.0026(14) 0.0077(13) 0.0043(13)
C5 0.0249(15) 0.0259(18) 0.0337(18) -0.0065(14) 0.0129(13) 0.0004(13)
C6 0.0219(14) 0.0216(17) 0.0229(16) -0.0033(13) 0.0066(11) -0.0036(12)
C7 0.0349(16) 0.0274(19) 0.0271(17) -0.0005(14) 0.0144(13) -0.0007(13)
C8 0.051(2) 0.045(2) 0.0236(18) 0.0036(16) 0.0051(15) -0.0047(17)
C9 0.0434(18) 0.0266(19) 0.0367(19) 0.0003(15) 0.0188(15) -0.0030(15)
C10 0.054(2) 0.039(2) 0.043(2) 0.0031(17) 0.0311(17) 0.0026(17)
C11 0.0277(15) 0.0224(17) 0.0316(17) 0.0041(14) 0.0072(13) 0.0019(13)
C12 0.0452(19) 0.031(2) 0.0348(19) 0.0052(16) 0.0073(15) 0.0108(15)
C13 0.0380(17) 0.032(2) 0.042(2) 0.0094(16) 0.0057(15) -0.0057(15)
C14 0.0339(16) 0.0311(19) 0.0284(17) 0.0078(15) 0.0065(13) 0.0012(14)
C15 0.0181(14) 0.0316(18) 0.0247(16) -0.0056(14) 0.0070(12) 0.0017(13)
C16 0.0177(14) 0.034(2) 0.0299(17) -0.0020(14) 0.0079(12) -0.0005(13)
C17 0.0205(14) 0.047(2) 0.0285(17) 0.0054(16) 0.0081(12) 0.0020(15)
C18 0.0236(16) 0.057(2) 0.0305(19) -0.0066(18) 0.0013(13) 0.0043(16)
C19 0.0251(16) 0.045(2) 0.037(2) -0.0159(17) 0.0070(14) -0.0041(15)
C20 0.0233(15) 0.0330(19) 0.0310(17) -0.0094(15) 0.0105(13) 0.0011(13)
C21 0.0259(16) 0.066(3) 0.034(2) 0.0216(19) 0.0014(14) 0.0021(17)
C22 0.040(2) 0.098(4) 0.050(3) 0.034(2) -0.0080(18) -0.005(2)
C23 0.0323(18) 0.047(2) 0.067(3) 0.021(2) 0.0115(17) 0.0108(17)
C24 0.0368(19) 0.086(3) 0.045(2) 0.025(2) 0.0092(17) -0.005(2)
C25 0.0323(16) 0.0292(19) 0.0387(19) -0.0103(15) 0.0115(14) -0.0091(14)
C26 0.045(2) 0.039(2) 0.057(2) -0.0173(19) 0.0159(17) -0.0157(17)
C27 0.0405(18) 0.032(2) 0.049(2) -0.0028(17) 0.0114(16) -0.0010(16)
C28 0.068(2) 0.041(2) 0.049(2) -0.0099(19) 0.0303(19) -0.0212(19)
C29 0.0265(16) 0.031(2) 0.051(2) 0.0052(17) 0.0091(15) 0.0060(14)
C30 0.0414(19) 0.027(2) 0.051(2) 0.0081(17) 0.0129(16) 0.0063(16)
C31 0.051(2) 0.0238(19) 0.043(2) 0.0055(16) 0.0187(16) 0.0016(16)
C32 0.0362(17) 0.0259(18) 0.0304(18) -0.0040(14) 0.0140(13) -0.0037(14)
C33 0.0260(15) 0.0219(17) 0.0291(17) -0.0042(13) 0.0121(12) 0.0002(12)
C34 0.0269(15) 0.0210(17) 0.0292(16) -0.0058(14) 0.0128(12) -0.0020(13)
C35 0.0241(15) 0.0286(17) 0.0291(17) -0.0090(14) 0.0129(13) -0.0047(13)
C36 0.0243(15) 0.040(2) 0.0340(18) -0.0096(17) 0.0088(13) -0.0050(15)
C37 0.0289(16) 0.036(2) 0.0311(18) -0.0010(15) 0.0071(13) 0.0049(14)
C38 0.0263(15) 0.0270(18) 0.040(2) 0.0004(15) 0.0123(14) -0.0001(14)
C39 0.0338(17) 0.038(2) 0.0320(19) -0.0057(15) 0.0139(14) -0.0146(15)
C40 0.0433(18) 0.0288(19) 0.0382(19) -0.0043(16) 0.0189(15) -0.0101(15)

loop_
_atom_type_symbol
_atom_type_description
_atom_type_scat_dispersion_real
_atom_type_scat_dispersion_imag
_atom_type_scat_source
C C 0.0033 0.0016 'International Tables Vol C Tables 4.2.6.8 and 6.1.1.4'
H H 0.0000 0.0000 'International Tables Vol C Tables 4.2.6.8 and 6.1.1.4'
O O 0.0106 0.0060 'International Tables Vol C Tables 4.2.6.8 and 6.1.1.4'
N N 0.0061 0.0033 'International Tables Vol C Tables 4.2.6.8 and 6.1.1.4'
Te Te -0.5308 1.6751 'International Tables Vol C Tables 4.2.6.8 and 6.1.1.4'
Cl Cl 0.1484 0.1585 'International Tables Vol C Tables 4.2.6.8 and 6.1.1.4'

loop_
_geom_angle_atom_site_label_1
_geom_angle_atom_site_label_2
_geom_angle_atom_site_label_3
_geom_angle
_geom_angle_site_symmetry_1
_geom_angle_site_symmetry_3
_geom_angle_publ_flag
O1 Te1 O2 80.82(8) . . ?
O1 Te1 O3 101.32(8) . . ?
O1 Te1 O4 82.46(8) . . ?
O1 Te1 N1 153.01(7) . 3_666 ?
O1 Te1 N1 77.10(8) . . ?
O1 Te1 N2 77.95(7) . . ?
O1 Te1 N2 158.53(7) . 3_666 ?
O2 Te1 N1 126.10(7) . . ?
O2 Te1 N1 73.94(7) . 3_666 ?
O2 Te1 N2 120.62(7) . 3_666 ?
O2 Te1 N2 73.27(7) . . ?
O3 Te1 O2 80.25(8) . . ?
O3 Te1 O4 79.73(8) . . ?
O3 Te1 N1 83.90(7) . 3_666 ?
O3 Te1 N1 152.08(7) . . ?
O3 Te1 N2 153.30(7) . . ?
O3 Te1 N2 82.80(7) . 3_666 ?
O4 Te1 O2 150.75(8) . . ?
O4 Te1 N1 124.48(7) . 3_666 ?
O4 Te1 N1 72.41(7) . . ?
O4 Te1 N2 77.53(7) . 3_666 ?
O4 Te1 N2 125.99(7) . . ?
N1 Te1 N1 110.35(5) . 3_666 ?
N1 Te1 N2 89.40(6) . 3_666 ?
N1 Te1 N2 54.36(7) . . ?
N2 Te1 N1 85.66(6) . 3_666 ?
N2 Te1 N1 47.83(6) 3_666 3_666 ?
N2 Te1 N2 107.77(5) . 3_666 ?
C1 O1 Te1 115.35(17) . . ?
C2 O2 Te1 112.45(16) . . ?
C15 O3 Te1 115.04(17) . . ?
C16 O4 Te1 113.34(17) . . ?
C40 O5 C39 61.01(19) . . ?
C29 N1 Te1 117.8(2) . . ?
C29 N1 C33 117.4(3) . . ?
C33 N1 Te1 121.52(18) . . ?
C34 N2 Te1 121.61(18) . . ?
C38 N2 Te1 118.18(19) . . ?
C38 N2 C34 118.0(2) . . ?
O1 C1 C2 115.1(2) . . ?
O1 C1 C6 120.8(3) . . ?
C6 C1 C2 124.0(3) . . ?
O2 C2 C1 115.8(2) . . ?
O2 C2 C3 123.3(3) . . ?
C1 C2 C3 120.9(3) . . ?
C2 C3 C11 121.6(3) . . ?
C4 C3 C2 114.9(3) . . ?
C4 C3 C11 123.6(3) . . ?
C3 C4 H4 118.2 . . ?
C5 C4 C3 123.5(3) . . ?
C5 C4 H4 118.2 . . ?
C4 C5 H5 119.1 . . ?
C4 C5 C6 121.8(3) . . ?
C6 C5 H5 119.1 . . ?
C1 C6 C5 114.6(3) . . ?
C1 C6 C7 121.6(3) . . ?
C5 C6 C7 123.8(3) . . ?
C6 C7 C8 109.3(2) . . ?
C6 C7 C9 111.0(2) . . ?
C6 C7 C10 111.4(2) . . ?
C8 C7 C9 109.1(3) . . ?
C10 C7 C8 109.3(3) . . ?
C10 C7 C9 106.8(3) . . ?
C7 C8 H8A 109.5 . . ?
C7 C8 H8B 109.5 . . ?
C7 C8 H8C 109.5 . . ?
H8A C8 H8B 109.5 . . ?
H8A C8 H8C 109.5 . . ?
H8B C8 H8C 109.5 . . ?
C7 C9 H9A 109.5 . . ?
C7 C9 H9B 109.5 . . ?
C7 C9 H9C 109.5 . . ?
H9A C9 H9B 109.5 . . ?
H9A C9 H9C 109.5 . . ?
H9B C9 H9C 109.5 . . ?
C7 C10 H10A 109.5 . . ?
C7 C10 H10B 109.5 . . ?
C7 C10 H10C 109.5 . . ?
H10A C10 H10B 109.5 . . ?
H10A C10 H10C 109.5 . . ?
H10B C10 H10C 109.5 . . ?
C3 C11 C12 111.7(3) . . ?
C3 C11 C13 109.2(2) . . ?
C3 C11 C14 110.8(2) . . ?
C12 C11 C13 107.8(3) . . ?
C12 C11 C14 107.8(2) . . ?
C14 C11 C13 109.5(3) . . ?
C11 C12 H12A 109.5 . . ?
C11 C12 H12B 109.5 . . ?
C11 C12 H12C 109.5 . . ?
H12A C12 H12B 109.5 . . ?
H12A C12 H12C 109.5 . . ?
H12B C12 H12C 109.5 . . ?
C11 C13 H13A 109.5 . . ?
C11 C13 H13B 109.5 . . ?
C11 C13 H13C 109.5 . . ?
H13A C13 H13B 109.5 . . ?
H13A C13 H13C 109.5 . . ?
H13B C13 H13C 109.5 . . ?
C11 C14 H14A 109.5 . . ?
C11 C14 H14B 109.5 . . ?
C11 C14 H14C 109.5 . . ?
H14A C14 H14B 109.5 . . ?
H14A C14 H14C 109.5 . . ?
H14B C14 H14C 109.5 . . ?
O3 C15 C20 120.7(3) . . ?
C16 C15 O3 115.2(3) . . ?
C16 C15 C20 124.1(3) . . ?
O4 C16 C15 115.6(2) . . ?
O4 C16 C17 123.7(3) . . ?
C15 C16 C17 120.8(3) . . ?
C16 C17 C21 121.2(3) . . ?
C18 C17 C16 114.7(3) . . ?
C18 C17 C21 124.1(3) . . ?
C17 C18 H18 118.2 . . ?
C19 C18 C17 123.6(3) . . ?
C19 C18 H18 118.2 . . ?
C18 C19 H19 118.7 . . ?
C18 C19 C20 122.7(3) . . ?
C20 C19 H19 118.7 . . ?
C15 C20 C25 122.5(3) . . ?
C19 C20 C15 114.1(3) . . ?
C19 C20 C25 123.3(3) . . ?
C17 C21 C22 110.8(3) . . ?
C17 C21 C24 110.0(3) . . ?
C23 C21 C17 109.7(3) . . ?
C23 C21 C22 108.2(3) . . ?
C23 C21 C24 111.1(3) . . ?
C24 C21 C22 107.0(3) . . ?
C21 C22 H22A 109.5 . . ?
C21 C22 H22B 109.5 . . ?
C21 C22 H22C 109.5 . . ?
H22A C22 H22B 109.5 . . ?
H22A C22 H22C 109.5 . . ?
H22B C22 H22C 109.5 . . ?
C21 C23 H23A 109.5 . . ?
C21 C23 H23B 109.5 . . ?
C21 C23 H23C 109.5 . . ?
H23A C23 H23B 109.5 . . ?
H23A C23 H23C 109.5 . . ?
H23B C23 H23C 109.5 . . ?
C21 C24 H24A 109.5 . . ?
C21 C24 H24B 109.5 . . ?
C21 C24 H24C 109.5 . . ?
H24A C24 H24B 109.5 . . ?
H24A C24 H24C 109.5 . . ?
H24B C24 H24C 109.5 . . ?
C20 C25 C26 112.2(3) . . ?
C20 C25 C27 109.3(3) . . ?
C20 C25 C28 110.4(3) . . ?
C26 C25 C27 107.8(3) . . ?
C26 C25 C28 107.0(3) . . ?
C28 C25 C27 110.1(3) . . ?
C25 C26 H26A 109.5 . . ?
C25 C26 H26B 109.5 . . ?
C25 C26 H26C 109.5 . . ?
H26A C26 H26B 109.5 . . ?
H26A C26 H26C 109.5 . . ?
H26B C26 H26C 109.5 . . ?
C25 C27 H27A 109.5 . . ?
C25 C27 H27B 109.5 . . ?
C25 C27 H27C 109.5 . . ?
H27A C27 H27B 109.5 . . ?
H27A C27 H27C 109.5 . . ?
H27B C27 H27C 109.5 . . ?
C25 C28 H28A 109.5 . . ?
C25 C28 H28B 109.5 . . ?
C25 C28 H28C 109.5 . . ?
H28A C28 H28B 109.5 . . ?
H28A C28 H28C 109.5 . . ?
H28B C28 H28C 109.5 . . ?
N1 C29 H29 117.9 . . ?
N1 C29 C30 124.2(3) . . ?
C30 C29 H29 117.9 . . ?
C29 C30 H30 120.8 . . ?
C29 C30 C31 118.4(3) . . ?
C31 C30 H30 120.8 . . ?
C30 C31 H31 120.3 . . ?
C30 C31 C32 119.3(3) . . ?
C32 C31 H31 120.3 . . ?
C31 C32 C33 118.4(3) . . ?
C31 C32 C40 121.3(3) . . ?
C33 C32 C40 120.2(3) . . ?
N1 C33 C32 122.2(3) . . ?
N1 C33 C34 117.3(3) . . ?
C32 C33 C34 120.4(3) . . ?
N2 C34 C33 117.3(2) . . ?
N2 C34 C35 122.4(3) . . ?
C35 C34 C33 120.2(3) . . ?
C34 C35 C39 120.8(3) . . ?
C36 C35 C34 117.8(3) . . ?
C36 C35 C39 121.3(3) . . ?
C35 C36 H36 120.3 . . ?
C37 C36 C35 119.4(3) . . ?
C37 C36 H36 120.3 . . ?
C36 C37 H37 120.7 . . ?
C36 C37 C38 118.5(3) . . ?
C38 C37 H37 120.7 . . ?
N2 C38 C37 123.7(3) . . ?
N2 C38 H38 118.2 . . ?
C37 C38 H38 118.2 . . ?
O5 C39 C35 115.0(3) . . ?
O5 C39 H39 117.1 . . ?
O5 C39 C40 59.42(19) . . ?
C35 C39 H39 117.1 . . ?
C40 C39 C35 118.5(3) . . ?
C40 C39 H39 117.1 . . ?
O5 C40 C32 115.7(3) . . ?
O5 C40 C39 59.57(19) . . ?
O5 C40 H40 116.7 . . ?
C32 C40 H40 116.7 . . ?
C39 C40 C32 119.2(3) . . ?
C39 C40 H40 116.7 . . ?

loop_
_geom_bond_atom_site_label_1
_geom_bond_atom_site_label_2
_geom_bond_distance
_geom_bond_site_symmetry_2
_geom_bond_publ_flag
Te1 O1 1.9419(18) . ?
Te1 O2 2.0383(18) . ?
Te1 O3 1.9655(18) . ?
Te1 O4 2.0290(18) . ?
Te1 N1 3.424(3) 3_666 ?
Te1 N1 2.954(3) . ?
Te1 N2 2.968(2) . ?
Te1 N2 3.235(2) 3_666 ?
O1 C1 1.385(3) . ?
O2 C2 1.364(3) . ?
O3 C15 1.386(3) . ?
O4 C16 1.363(3) . ?
O5 C39 1.449(4) . ?
O5 C40 1.447(4) . ?
N1 C29 1.340(4) . ?
N1 C33 1.345(3) . ?
N2 C34 1.337(4) . ?
N2 C38 1.326(4) . ?
C1 C2 1.396(4) . ?
C1 C6 1.389(4) . ?
C2 C3 1.406(4) . ?
C3 C4 1.395(4) . ?
C3 C11 1.530(4) . ?
C4 H4 0.9500 . ?
C4 C5 1.389(4) . ?
C5 H5 0.9500 . ?
C5 C6 1.399(4) . ?
C6 C7 1.533(4) . ?
C7 C8 1.540(4) . ?
C7 C9 1.541(4) . ?
C7 C10 1.535(4) . ?
C8 H8A 0.9800 . ?
C8 H8B 0.9800 . ?
C8 H8C 0.9800 . ?
C9 H9A 0.9800 . ?
C9 H9B 0.9800 . ?
C9 H9C 0.9800 . ?
C10 H10A 0.9800 . ?
C10 H10B 0.9800 . ?
C10 H10C 0.9800 . ?
C11 C12 1.532(4) . ?
C11 C13 1.543(4) . ?
C11 C14 1.536(4) . ?
C12 H12A 0.9800 . ?
C12 H12B 0.9800 . ?
C12 H12C 0.9800 . ?
C13 H13A 0.9800 . ?
C13 H13B 0.9800 . ?
C13 H13C 0.9800 . ?
C14 H14A 0.9800 . ?
C14 H14B 0.9800 . ?
C14 H14C 0.9800 . ?
C15 C16 1.382(4) . ?
C15 C20 1.402(4) . ?
C16 C17 1.417(4) . ?
C17 C18 1.385(4) . ?
C17 C21 1.532(5) . ?
C18 H18 0.9500 . ?
C18 C19 1.381(5) . ?
C19 H19 0.9500 . ?
C19 C20 1.383(4) . ?
C20 C25 1.525(4) . ?
C21 C22 1.553(4) . ?
C21 C23 1.517(5) . ?
C21 C24 1.548(4) . ?
C22 H22A 0.9800 . ?
C22 H22B 0.9800 . ?
C22 H22C 0.9800 . ?
C23 H23A 0.9800 . ?
C23 H23B 0.9800 . ?
C23 H23C 0.9800 . ?
C24 H24A 0.9800 . ?
C24 H24B 0.9800 . ?
C24 H24C 0.9800 . ?
C25 C26 1.532(4) . ?
C25 C27 1.539(4) . ?
C25 C28 1.537(4) . ?
C26 H26A 0.9800 . ?
C26 H26B 0.9800 . ?
C26 H26C 0.9800 . ?
C27 H27A 0.9800 . ?
C27 H27B 0.9800 . ?
C27 H27C 0.9800 . ?
C28 H28A 0.9800 . ?
C28 H28B 0.9800 . ?
C28 H28C 0.9800 . ?
C29 H29 0.9500 . ?
C29 C30 1.371(4) . ?
C30 H30 0.9500 . ?
C30 C31 1.379(4) . ?
C31 H31 0.9500 . ?
C31 C32 1.386(4) . ?
C32 C33 1.403(4) . ?
C32 C40 1.478(4) . ?
C33 C34 1.475(4) . ?
C34 C35 1.405(4) . ?
C35 C36 1.390(4) . ?
C35 C39 1.470(4) . ?
C36 H36 0.9500 . ?
C36 C37 1.372(4) . ?
C37 H37 0.9500 . ?
C37 C38 1.381(4) . ?
C38 H38 0.9500 . ?
C39 H39 1.0000 . ?
C39 C40 1.470(4) . ?
C40 H40 1.0000 . ?
